data_4330430
loop_
_publ_author_name
'Caroline T. Saouma'
'Connie C. Lu'
'Jonas C. Peters'

_publ_section_title
;
 Mononuclear Five- and Six-Coordinate Iron Hydrazido and Hydrazine Species
;
_journal_name_full 'Inorganic Chemistry'
_journal_page_first 10043
_journal_page_last 10054
_journal_paper_doi 10.1021/ic301704f
_journal_volume 51
_journal_year 2012
_chemical_formula_sum 'C127 H115 B Fe N O6 P3'
_chemical_formula_weight 1910.77
_chemical_name_systematic
; 
 ? 
;
_space_group_IT_number 19
_symmetry_cell_setting orthorhombic
_symmetry_space_group_name_Hall 'P 2ac 2ab'
_symmetry_space_group_name_H-M 'P 21 21 21'
_atom_sites_solution_hydrogens geom
_atom_sites_solution_primary direct
_atom_sites_solution_secondary difmap
_audit_creation_method SHELXL-97
_cell_angle_alpha 90.00
_cell_angle_beta 90.00
_cell_angle_gamma 90.00
_cell_formula_units_Z 4
_cell_length_a 14.2347(4)
_cell_length_b 14.8690(4)
_cell_length_c 49.9305(15)
_cell_measurement_reflns_used 9695
_cell_measurement_temperature 100(2)
_cell_measurement_theta_max 62.14
_cell_measurement_theta_min 3.10
_cell_volume 10568.1(5)
_computing_cell_refinement 'Bruker SAINT'
_computing_data_collection 'Bruker APEX2'
_computing_data_reduction 'Bruker SAINT'
_computing_molecular_graphics 'Bruker SHELXTL'
_computing_publication_material 'Bruker SHELXTL'
_computing_structure_refinement 'SHELXL-97 (Sheldrick, 2008)'
_computing_structure_solution 'SHELXS-97 (Sheldrick, 2008)'
_diffrn_ambient_temperature 100(2)
_diffrn_detector_area_resol_mean 8.3
_diffrn_measured_fraction_theta_full 1.000
_diffrn_measured_fraction_theta_max 1.000
_diffrn_measurement_device_type 'Bruker Smart APEX CCD'
_diffrn_measurement_method 'omega and phi scans'
_diffrn_radiation_monochromator graphite
_diffrn_radiation_source 'fine-focus sealed tube'
_diffrn_radiation_type CuK\a
_diffrn_radiation_wavelength 1.54178
_diffrn_reflns_av_R_equivalents 0.0757
_diffrn_reflns_av_sigmaI/netI 0.0496
_diffrn_reflns_limit_h_max 15
_diffrn_reflns_limit_h_min -16
_diffrn_reflns_limit_k_max 17
_diffrn_reflns_limit_k_min -17
_diffrn_reflns_limit_l_max 59
_diffrn_reflns_limit_l_min -59
_diffrn_reflns_number 207678
_diffrn_reflns_theta_full 66.69
_diffrn_reflns_theta_max 66.69
_diffrn_reflns_theta_min 1.77
_exptl_absorpt_coefficient_mu 2.013
_exptl_absorpt_correction_T_max 0.9609
_exptl_absorpt_correction_T_min 0.4327
_exptl_absorpt_correction_type multi-scan
_exptl_absorpt_process_details 'SADABS (Sheldrick, 2008)'
_exptl_crystal_colour blue
_exptl_crystal_density_diffrn 1.201
_exptl_crystal_description plate
_exptl_crystal_F_000 4032
_exptl_crystal_size_max 0.50
_exptl_crystal_size_mid 0.20
_exptl_crystal_size_min 0.02
_refine_diff_density_max 0.682
_refine_diff_density_min -0.329
_refine_diff_density_rms 0.063
_refine_ls_abs_structure_details 'Flack H D (1983), Acta Cryst. A39, 876-881'
_refine_ls_abs_structure_Flack 0.014(5)
_refine_ls_extinction_method none
_refine_ls_goodness_of_fit_ref 1.147
_refine_ls_hydrogen_treatment mixed
_refine_ls_matrix_type full
_refine_ls_number_parameters 1346
_refine_ls_number_reflns 18700
_refine_ls_number_restraints 1623
_refine_ls_restrained_S_all 1.587
_refine_ls_R_factor_all 0.0612
_refine_ls_R_factor_gt 0.0542
_refine_ls_shift/su_max 0.021
_refine_ls_shift/su_mean 0.000
_refine_ls_structure_factor_coef Fsqd
_refine_ls_weighting_details 'calc w=1/[\s^2^(Fo^2^)+(0.0624P)^2^+7.2572P] where P=(Fo^2^+2Fc^2^)/3'
_refine_ls_weighting_scheme calc
_refine_ls_wR_factor_gt 0.1390
_refine_ls_wR_factor_ref 0.1430
_reflns_number_gt 16990
_reflns_number_total 18700
_reflns_threshold_expression >2sigma(I)
_cod_data_source_file ic301704f_si_002_08.cif
_cod_data_source_block 11
_cod_database_code 4330430

loop_
_symmetry_equiv_pos_as_xyz
'x, y, z'
'-x+1/2, -y, z+1/2'
'-x, y+1/2, -z+1/2'
'x+1/2, -y+1/2, -z'

loop_
_atom_site_label
_atom_site_type_symbol
_atom_site_fract_x
_atom_site_fract_y
_atom_site_fract_z
_atom_site_U_iso_or_equiv
_atom_site_adp_type
_atom_site_occupancy
_atom_site_symmetry_multiplicity
_atom_site_calc_flag
_atom_site_refinement_flags
_atom_site_disorder_assembly
_atom_site_disorder_group
Fe1 Fe -1.48396(5) -1.70782(5) -0.138294(15) 0.02568(17) Uani 1 1 d U . .
P1 P -1.51636(9) -1.59124(8) -0.11187(2) 0.0263(3) Uani 1 1 d U . .
O1 O -1.4475(2) -1.8308(2) -0.15424(7) 0.0317(8) Uani 1 1 d U . .
N1 N -1.6147(3) -1.7657(3) -0.13573(9) 0.0317(9) Uani 1 1 d DU . .
H1N H -1.669(3) -1.731(3) -0.1347(12) 0.038 Uiso 1 1 d D . .
H2N H -1.625(4) -1.798(4) -0.1509(8) 0.038 Uiso 1 1 d D . .
H3N H -1.636(4) -1.806(3) -0.1205(9) 0.038 Uiso 1 1 d D . .
C1 C -1.4091(4) -1.3710(3) -0.15713(11) 0.0358(12) Uani 1 1 d U . .
B1 B -1.4294(4) -1.4767(4) -0.15213(12) 0.0291(12) Uani 1 1 d U . .
P2 P -1.52589(9) -1.63213(8) -0.17468(2) 0.0256(2) Uani 1 1 d U . .
O2 O -1.4431(2) -1.8109(2) -0.11145(7) 0.0318(7) Uani 1 1 d U . .
C2 C -1.3303(5) -1.3286(4) -0.14652(15) 0.0559(17) Uani 1 1 d U . .
H2 H -1.2854 -1.3637 -0.1371 0.067 Uiso 1 1 calc R . .
P3 P -1.33878(8) -1.64772(8) -0.14208(2) 0.0263(3) Uani 1 1 d U . .
C3 C -1.3148(7) -1.2361(5) -0.1492(2) 0.078(2) Uani 1 1 d U . .
H3 H -1.2607 -1.2096 -0.1414 0.094 Uiso 1 1 calc R . .
C4 C -1.3768(7) -1.1836(5) -0.16292(19) 0.080(3) Uani 1 1 d U . .
H4 H -1.3651 -1.1212 -0.1652 0.096 Uiso 1 1 calc R . .
C5 C -1.4564(7) -1.2220(4) -0.17347(16) 0.070(2) Uani 1 1 d U . .
H5 H -1.5009 -1.1859 -0.1827 0.084 Uiso 1 1 calc R . .
C6 C -1.4715(5) -1.3136(4) -0.17058(13) 0.0516(15) Uani 1 1 d U . .
H6 H -1.5269 -1.3388 -0.1781 0.062 Uiso 1 1 calc R . .
C7 C -1.4544(3) -1.4885(3) -0.11946(10) 0.0268(10) Uani 1 1 d U . .
H7A H -1.4931 -1.4368 -0.1136 0.032 Uiso 1 1 calc R . .
H7B H -1.3951 -1.4873 -0.1091 0.032 Uiso 1 1 calc R . .
C8 C -1.5174(4) -1.5115(3) -0.17146(10) 0.0294(10) Uani 1 1 d U . .
H8A H -1.5095 -1.4851 -0.1895 0.035 Uiso 1 1 calc R . .
H8B H -1.5771 -1.4884 -0.1640 0.035 Uiso 1 1 calc R . .
C9 C -1.3357(3) -1.5405(3) -0.15944(10) 0.0272(10) Uani 1 1 d U . .
H9A H -1.2777 -1.5078 -0.1544 0.033 Uiso 1 1 calc R . .
H9B H -1.3336 -1.5513 -0.1790 0.033 Uiso 1 1 calc R . .
C10 C -1.6398(3) -1.5533(3) -0.10973(10) 0.0277(10) Uani 1 1 d U . .
C11 C -1.7079(4) -1.6110(4) -0.09891(10) 0.0309(11) Uani 1 1 d U . .
H11 H -1.6895 -1.6687 -0.0927 0.037 Uiso 1 1 calc R . .
C12 C -1.8013(4) -1.5857(4) -0.09709(10) 0.0324(11) Uani 1 1 d U . .
C13 C -1.8703(4) -1.6501(4) -0.08571(11) 0.0339(11) Uani 1 1 d U . .
C14 C -1.8461(4) -1.7024(4) -0.06348(11) 0.0394(12) Uani 1 1 d U . .
H14 H -1.7869 -1.6942 -0.0550 0.047 Uiso 1 1 calc R . .
C15 C -1.9085(4) -1.7662(4) -0.05371(13) 0.0462(14) Uani 1 1 d U . .
H15 H -1.8916 -1.8007 -0.0384 0.055 Uiso 1 1 calc R . .
C16 C -1.9946(4) -1.7805(4) -0.06577(13) 0.0483(15) Uani 1 1 d U . .
H16 H -2.0362 -1.8252 -0.0592 0.058 Uiso 1 1 calc R . .
C17 C -2.0190(4) -1.7285(4) -0.08758(13) 0.0476(14) Uani 1 1 d U . .
H17 H -2.0783 -1.7371 -0.0959 0.057 Uiso 1 1 calc R . .
C18 C -1.9577(4) -1.6635(4) -0.09757(12) 0.0404(13) Uani 1 1 d U . .
H18 H -1.9757 -1.6282 -0.1126 0.048 Uiso 1 1 calc R . .
C19 C -1.8281(4) -1.4994(4) -0.10581(11) 0.0358(12) Uani 1 1 d U . .
H19 H -1.8920 -1.4814 -0.1046 0.043 Uiso 1 1 calc R . .
C20 C -1.7613(4) -1.4399(4) -0.11624(11) 0.0352(12) Uani 1 1 d U . .
C21 C -1.7855(4) -1.3474(4) -0.12455(12) 0.0419(13) Uani 1 1 d U . .
C22 C -1.7438(4) -1.3085(4) -0.14698(13) 0.0450(14) Uani 1 1 d U . .
H22 H -1.7000 -1.3424 -0.1572 0.054 Uiso 1 1 calc R . .
C23 C -1.7653(5) -1.2206(5) -0.15471(15) 0.0581(17) Uani 1 1 d U . .
H23 H -1.7367 -1.1954 -0.1702 0.070 Uiso 1 1 calc R . .
C24 C -1.8277(6) -1.1705(5) -0.14001(18) 0.069(2) Uani 1 1 d U . .
H24 H -1.8429 -1.1108 -0.1453 0.083 Uiso 1 1 calc R . .
C25 C -1.8687(6) -1.2080(5) -0.11720(17) 0.071(2) Uani 1 1 d U . .
H25 H -1.9112 -1.1734 -0.1068 0.085 Uiso 1 1 calc R . .
C26 C -1.8481(5) -1.2947(5) -0.10973(14) 0.0530(16) Uani 1 1 d U . .
H26 H -1.8769 -1.3192 -0.0942 0.064 Uiso 1 1 calc R . .
C27 C -1.6679(4) -1.4681(4) -0.11797(10) 0.0325(11) Uani 1 1 d U . .
H27 H -1.6223 -1.4280 -0.1250 0.039 Uiso 1 1 calc R . .
C28 C -1.4970(3) -1.6168(3) -0.07617(10) 0.0288(10) Uani 1 1 d U . .
C29 C -1.5214(4) -1.7011(3) -0.06664(10) 0.0297(10) Uani 1 1 d U . .
H29 H -1.5468 -1.7446 -0.0786 0.036 Uiso 1 1 calc R . .
C30 C -1.5092(3) -1.7228(3) -0.03961(10) 0.0304(10) Uani 1 1 d U . .
C31 C -1.5353(4) -1.8134(4) -0.02911(10) 0.0338(11) Uani 1 1 d U . .
C32 C -1.4753(4) -1.8577(4) -0.01144(11) 0.0383(12) Uani 1 1 d U . .
H32 H -1.4172 -1.8308 -0.0065 0.046 Uiso 1 1 calc R . .
C33 C -1.4997(4) -1.9407(4) -0.00099(12) 0.0441(14) Uani 1 1 d U . .
H33 H -1.4578 -1.9705 0.0109 0.053 Uiso 1 1 calc R . .
C34 C -1.5844(5) -1.9810(4) -0.00760(13) 0.0490(15) Uani 1 1 d U . .
H34 H -1.6014 -2.0375 -0.0002 0.059 Uiso 1 1 calc R . .
C35 C -1.6442(5) -1.9371(5) -0.02531(14) 0.0564(17) Uani 1 1 d U . .
H35 H -1.7027 -1.9636 -0.0299 0.068 Uiso 1 1 calc R . .
C36 C -1.6191(5) -1.8544(4) -0.03643(12) 0.0434(13) Uani 1 1 d U . .
H36 H -1.6594 -1.8260 -0.0490 0.052 Uiso 1 1 calc R . .
C37 C -1.4723(4) -1.6579(3) -0.02242(10) 0.0327(11) Uani 1 1 d U . .
H37 H -1.4634 -1.6723 -0.0041 0.039 Uiso 1 1 calc R . .
C38 C -1.4484(4) -1.5732(3) -0.03149(10) 0.0306(11) Uani 1 1 d U . .
C39 C -1.4102(4) -1.5039(4) -0.01252(11) 0.0354(12) Uani 1 1 d U . .
C40 C -1.4451(5) -1.4983(4) 0.01370(11) 0.0420(13) Uani 1 1 d U . .
H40 H -1.4933 -1.5382 0.0194 0.050 Uiso 1 1 calc R . .
C41 C -1.4096(5) -1.4348(5) 0.03143(14) 0.0549(16) Uani 1 1 d U . .
H41 H -1.4342 -1.4310 0.0491 0.066 Uiso 1 1 calc R . .
C42 C -1.3381(6) -1.3767(4) 0.02348(15) 0.0598(18) Uani 1 1 d U . .
H42 H -1.3132 -1.3338 0.0357 0.072 Uiso 1 1 calc R . .
C43 C -1.3033(5) -1.3821(4) -0.00261(15) 0.0543(16) Uani 1 1 d U . .
H43 H -1.2549 -1.3425 -0.0083 0.065 Uiso 1 1 calc R . .
C44 C -1.3392(4) -1.4449(4) -0.02024(13) 0.0419(13) Uani 1 1 d U . .
H44 H -1.3150 -1.4479 -0.0380 0.050 Uiso 1 1 calc R . .
C45 C -1.4607(4) -1.5528(3) -0.05854(10) 0.0311(11) Uani 1 1 d U . .
H45 H -1.4442 -1.4949 -0.0650 0.037 Uiso 1 1 calc R . .
C46 C -1.6471(3) -1.6558(3) -0.18664(10) 0.0264(10) Uani 1 1 d U . .
C47 C -1.6630(4) -1.7223(3) -0.20573(10) 0.0286(10) Uani 1 1 d U . .
H47 H -1.6118 -1.7577 -0.2118 0.034 Uiso 1 1 calc R . .
C48 C -1.7529(4) -1.7381(4) -0.21616(10) 0.0298(11) Uani 1 1 d U . .
C49 C -1.7667(4) -1.8043(4) -0.23803(11) 0.0331(11) Uani 1 1 d U . .
C50 C -1.8522(4) -1.8493(4) -0.24113(12) 0.0408(13) Uani 1 1 d U . .
H50 H -1.9016 -1.8386 -0.2287 0.049 Uiso 1 1 calc R . .
C51 C -1.8658(4) -1.9089(4) -0.26196(13) 0.0458(14) Uani 1 1 d U . .
H51 H -1.9245 -1.9387 -0.2638 0.055 Uiso 1 1 calc R . .
C52 C -1.7944(4) -1.9259(4) -0.28027(13) 0.0451(14) Uani 1 1 d U . .
H52 H -1.8040 -1.9671 -0.2946 0.054 Uiso 1 1 calc R . .
C53 C -1.7084(5) -1.8815(4) -0.27737(12) 0.0460(14) Uani 1 1 d U . .
H53 H -1.6588 -1.8930 -0.2896 0.055 Uiso 1 1 calc R . .
C54 C -1.6954(4) -1.8206(4) -0.25655(11) 0.0383(12) Uani 1 1 d U . .
H54 H -1.6372 -1.7898 -0.2549 0.046 Uiso 1 1 calc R . .
C55 C -1.8276(3) -1.6869(3) -0.20641(10) 0.0308(11) Uani 1 1 d U . .
H55 H -1.8888 -1.6968 -0.2134 0.037 Uiso 1 1 calc R . .
C56 C -1.8150(4) -1.6217(3) -0.18674(10) 0.0299(11) Uani 1 1 d U . .
C57 C -1.8947(4) -1.5655(4) -0.17693(10) 0.0327(11) Uani 1 1 d U . .
C58 C -1.8847(4) -1.4728(4) -0.17531(12) 0.0384(12) Uani 1 1 d U . .
H58 H -1.8270 -1.4459 -0.1805 0.046 Uiso 1 1 calc R . .
C59 C -1.9580(4) -1.4183(4) -0.16616(12) 0.0402(13) Uani 1 1 d U . .
H59 H -1.9504 -1.3549 -0.1653 0.048 Uiso 1 1 calc R . .
C60 C -2.0420(4) -1.4581(4) -0.15832(11) 0.0413(13) Uani 1 1 d U . .
H60 H -2.0920 -1.4218 -0.1518 0.050 Uiso 1 1 calc R . .
C61 C -2.0528(4) -1.5495(4) -0.15997(12) 0.0414(13) Uani 1 1 d U . .
H61 H -2.1103 -1.5765 -0.1546 0.050 Uiso 1 1 calc R . .
C62 C -1.9793(4) -1.6036(4) -0.16955(11) 0.0376(12) Uani 1 1 d U . .
H62 H -1.9878 -1.6668 -0.1710 0.045 Uiso 1 1 calc R . .
C63 C -1.7234(3) -1.6064(4) -0.17650(10) 0.0293(10) Uani 1 1 d U . .
H63 H -1.7138 -1.5630 -0.1628 0.035 Uiso 1 1 calc R . .
C64 C -1.4590(3) -1.6614(3) -0.20540(10) 0.0281(10) Uani 1 1 d U . .
C65 C -1.4274(3) -1.7499(3) -0.20741(10) 0.0281(10) Uani 1 1 d U . .
H65 H -1.4394 -1.7907 -0.1932 0.034 Uiso 1 1 calc R . .
C66 C -1.3780(3) -1.7800(4) -0.23027(11) 0.0301(11) Uani 1 1 d U . .
C67 C -1.3453(3) -1.8743(3) -0.23177(11) 0.0310(11) Uani 1 1 d U . .
C68 C -1.3393(4) -1.9187(4) -0.25634(11) 0.0347(11) Uani 1 1 d U . .
H68 H -1.3585 -1.8890 -0.2723 0.042 Uiso 1 1 calc R . .
C69 C -1.3051(4) -2.0063(4) -0.25759(12) 0.0406(13) Uani 1 1 d U . .
H69 H -1.3002 -2.0356 -0.2744 0.049 Uiso 1 1 calc R . .
C70 C -1.2781(4) -2.0512(4) -0.23447(13) 0.0425(13) Uani 1 1 d U . .
H70 H -1.2556 -2.1113 -0.2354 0.051 Uiso 1 1 calc R . .
C71 C -1.2845(4) -2.0076(4) -0.21005(12) 0.0366(12) Uani 1 1 d U . .
H71 H -1.2657 -2.0379 -0.1942 0.044 Uiso 1 1 calc R . .
C72 C -1.3178(3) -1.9204(3) -0.20851(11) 0.0304(11) Uani 1 1 d U . .
H72 H -1.3221 -1.8915 -0.1916 0.036 Uiso 1 1 calc R . .
C73 C -1.3602(3) -1.7182(3) -0.25064(10) 0.0299(10) Uani 1 1 d U . .
H73 H -1.3252 -1.7368 -0.2659 0.036 Uiso 1 1 calc R . .
C74 C -1.3927(3) -1.6294(3) -0.24914(10) 0.0289(10) Uani 1 1 d U . .
C75 C -1.3757(4) -1.5684(4) -0.27195(10) 0.0326(11) Uani 1 1 d U . .
C76 C -1.4479(4) -1.5197(4) -0.28334(11) 0.0359(12) Uani 1 1 d U . .
H76 H -1.5087 -1.5213 -0.2755 0.043 Uiso 1 1 calc R . .
C77 C -1.4323(5) -1.4684(4) -0.30615(12) 0.0423(13) Uani 1 1 d U . .
H77 H -1.4824 -1.4351 -0.3139 0.051 Uiso 1 1 calc R . .
C78 C -1.3441(5) -1.4657(4) -0.31758(12) 0.0463(14) Uani 1 1 d U . .
H78 H -1.3339 -1.4320 -0.3335 0.056 Uiso 1 1 calc R . .
C79 C -1.2708(5) -1.5117(4) -0.30595(12) 0.0442(14) Uani 1 1 d U . .
H79 H -1.2096 -1.5079 -0.3134 0.053 Uiso 1 1 calc R . .
C80 C -1.2865(4) -1.5635(4) -0.28335(11) 0.0362(12) Uani 1 1 d U . .
H80 H -1.2359 -1.5960 -0.2755 0.043 Uiso 1 1 calc R . .
C81 C -1.4440(3) -1.6023(3) -0.22642(10) 0.0269(10) Uani 1 1 d U . .
H81 H -1.4685 -1.5430 -0.2255 0.032 Uiso 1 1 calc R . .
C82 C -1.2788(3) -1.6282(4) -0.10951(10) 0.0296(10) Uani 1 1 d U . .
C83 C -1.2257(4) -1.5515(4) -0.10389(11) 0.0323(11) Uani 1 1 d U . .
H83 H -1.2189 -1.5061 -0.1171 0.039 Uiso 1 1 calc R . .
C84 C -1.1825(4) -1.5410(4) -0.07895(11) 0.0358(12) Uani 1 1 d U . .
C85 C -1.1311(4) -1.4564(4) -0.07229(11) 0.0389(12) Uani 1 1 d U . .
C86 C -1.1735(5) -1.3738(4) -0.07589(13) 0.0499(15) Uani 1 1 d U . .
H86 H -1.2332 -1.3700 -0.0843 0.060 Uiso 1 1 calc R . .
C87 C -1.1281(6) -1.2957(5) -0.06707(14) 0.0593(18) Uani 1 1 d U . .
H87 H -1.1574 -1.2387 -0.0692 0.071 Uiso 1 1 calc R . .
C88 C -1.0397(6) -1.3017(5) -0.05517(13) 0.0607(18) Uani 1 1 d U . .
H88 H -1.0093 -1.2486 -0.0491 0.073 Uiso 1 1 calc R . .
C89 C -0.9965(5) -1.3826(5) -0.05212(13) 0.0550(17) Uani 1 1 d U . .
H89 H -0.9356 -1.3858 -0.0444 0.066 Uiso 1 1 calc R . .
C90 C -1.0417(4) -1.4603(5) -0.06036(11) 0.0453(14) Uani 1 1 d U . .
H90 H -1.0120 -1.5169 -0.0579 0.054 Uiso 1 1 calc R . .
C91 C -1.1881(4) -1.6096(4) -0.06039(11) 0.0367(12) Uani 1 1 d U . .
H91 H -1.1564 -1.6033 -0.0437 0.044 Uiso 1 1 calc R . .
C92 C -1.2391(4) -1.6882(4) -0.06543(11) 0.0344(11) Uani 1 1 d U . .
C93 C -1.2401(4) -1.7654(4) -0.04646(12) 0.0401(13) Uani 1 1 d U . .
C94 C -1.2605(5) -1.8519(4) -0.05516(13) 0.0493(15) Uani 1 1 d U . .
H94 H -1.2796 -1.8611 -0.0732 0.059 Uiso 1 1 calc R . .
C95 C -1.2537(5) -1.9256(5) -0.03810(15) 0.0587(17) Uani 1 1 d U . .
H95 H -1.2677 -1.9843 -0.0444 0.070 Uiso 1 1 calc R . .
C96 C -1.2264(5) -1.9124(6) -0.01184(15) 0.0644(19) Uani 1 1 d U . .
H96 H -1.2214 -1.9624 0.0000 0.077 Uiso 1 1 calc R . .
C97 C -1.2069(4) -1.8294(6) -0.00295(14) 0.0594(19) Uani 1 1 d U . .
H97 H -1.1888 -1.8209 0.0152 0.071 Uiso 1 1 calc R . .
C98 C -1.2128(4) -1.7562(5) -0.01981(13) 0.0516(16) Uani 1 1 d U . .
H98 H -1.1980 -1.6981 -0.0131 0.062 Uiso 1 1 calc R . .
C99 C -1.2870(4) -1.6939(4) -0.08986(11) 0.0328(11) Uani 1 1 d U . .
H99 H -1.3263 -1.7443 -0.0931 0.039 Uiso 1 1 calc R . .
C100 C -1.2493(3) -1.7202(3) -0.15861(10) 0.0289(10) Uani 1 1 d U . .
C101 C -1.2159(3) -1.7028(4) -0.18431(10) 0.0287(10) Uani 1 1 d U . .
H101 H -1.2376 -1.6514 -0.1938 0.034 Uiso 1 1 calc R . .
C102 C -1.1502(4) -1.7611(4) -0.19629(11) 0.0327(11) Uani 1 1 d U . .
C103 C -1.1164(4) -1.7442(4) -0.22399(11) 0.0349(12) Uani 1 1 d U . .
C104 C -1.1136(4) -1.8152(5) -0.24255(12) 0.0432(14) Uani 1 1 d U . .
H104 H -1.1323 -1.8739 -0.2372 0.052 Uiso 1 1 calc R . .
C105 C -1.0836(5) -1.7999(5) -0.26864(13) 0.0516(16) Uani 1 1 d U . .
H105 H -1.0833 -1.8476 -0.2813 0.062 Uiso 1 1 calc R . .
C106 C -1.0545(5) -1.7153(6) -0.27611(12) 0.0558(17) Uani 1 1 d U . .
H106 H -1.0334 -1.7054 -0.2939 0.067 Uiso 1 1 calc R . .
C107 C -1.0552(4) -1.6449(5) -0.25827(12) 0.0477(14) Uani 1 1 d U . .
H107 H -1.0336 -1.5872 -0.2637 0.057 Uiso 1 1 calc R . .
C108 C -1.0881(4) -1.6585(4) -0.23201(11) 0.0396(13) Uani 1 1 d U . .
H108 H -1.0911 -1.6096 -0.2198 0.047 Uiso 1 1 calc R . .
C109 C -1.1198(4) -1.8362(4) -0.18229(11) 0.0355(12) Uani 1 1 d U . .
H109 H -1.0752 -1.8752 -0.1904 0.043 Uiso 1 1 calc R . .
C110 C -1.1529(4) -1.8560(4) -0.15666(11) 0.0349(11) Uani 1 1 d U . .
C111 C -1.1261(4) -1.9396(4) -0.14224(13) 0.0409(13) Uani 1 1 d U . .
C112 C -1.1028(4) -2.0177(4) -0.15639(16) 0.0495(15) Uani 1 1 d U . .
H112 H -1.0999 -2.0163 -0.1754 0.059 Uiso 1 1 calc R . .
C113 C -1.0837(5) -2.0973(5) -0.1428(2) 0.067(2) Uani 1 1 d U . .
H113 H -1.0667 -2.1497 -0.1526 0.080 Uiso 1 1 calc R . .
C114 C -1.0891(5) -2.1005(5) -0.1156(2) 0.071(2) Uani 1 1 d U . .
H114 H -1.0780 -2.1557 -0.1066 0.085 Uiso 1 1 calc R . .
C115 C -1.1104(5) -2.0252(5) -0.10119(17) 0.0620(19) Uani 1 1 d U . .
H115 H -1.1125 -2.0274 -0.0822 0.074 Uiso 1 1 calc R . .
C116 C -1.1288(4) -1.9451(5) -0.11461(14) 0.0499(15) Uani 1 1 d U . .
H116 H -1.1437 -1.8929 -0.1045 0.060 Uiso 1 1 calc R . .
C117 C -1.2181(3) -1.7968(4) -0.14519(11) 0.0329(11) Uani 1 1 d U . .
H117 H -1.2418 -1.8093 -0.1278 0.039 Uiso 1 1 calc R . .
C118 C -1.4309(4) -1.8621(4) -0.13121(11) 0.0326(11) Uani 1 1 d U . .
C119 C -1.3958(5) -1.9573(4) -0.12813(13) 0.0416(13) Uani 1 1 d U . .
H11A H -1.3854 -1.9703 -0.1091 0.062 Uiso 1 1 calc R . .
H11B H -1.3367 -1.9643 -0.1379 0.062 Uiso 1 1 calc R . .
H11C H -1.4427 -1.9992 -0.1353 0.062 Uiso 1 1 calc R . .
C400 C -1.5987(7) -1.9835(6) -0.09095(19) 0.084(3) Uani 1 1 d DU . .
H40A H -1.6194 -2.0230 -0.0764 0.127 Uiso 1 1 calc R . .
H40B H -1.5423 -1.9507 -0.0854 0.127 Uiso 1 1 calc R . .
H40C H -1.5844 -2.0199 -0.1068 0.127 Uiso 1 1 calc R . .
O401 O -1.6717(4) -1.9210(3) -0.09721(10) 0.0639(13) Uani 1 1 d DU . .
C402 C -1.7571(6) -1.9660(6) -0.09720(17) 0.074(2) Uani 1 1 d DU . .
H40D H -1.7763 -1.9798 -0.0786 0.089 Uiso 1 1 calc R . .
H40E H -1.7514 -2.0233 -0.1072 0.089 Uiso 1 1 calc R . .
C403 C -1.8346(6) -1.9024(6) -0.11129(14) 0.070(2) Uani 1 1 d DU . .
H40F H -1.8984 -1.9277 -0.1088 0.083 Uiso 1 1 calc R . .
H40G H -1.8330 -1.8413 -0.1035 0.083 Uiso 1 1 calc R . .
O404 O -1.8113(3) -1.8996(3) -0.13821(9) 0.0558(11) Uani 1 1 d DU . .
C405 C -1.8698(4) -1.8355(3) -0.15169(14) 0.067(2) Uani 1 1 d DU . .
H40H H -1.9349 -1.8569 -0.1517 0.101 Uiso 1 1 calc R . .
H40I H -1.8481 -1.8283 -0.1702 0.101 Uiso 1 1 calc R . .
H40J H -1.8663 -1.7775 -0.1424 0.101 Uiso 1 1 calc R . .
C600 C -1.3189(4) -1.1464(3) -0.01656(10) 0.083(10) Uani 0.328(8) 1 d PRDU A -1
H60A H -1.3649 -1.0975 -0.0154 0.124 Uiso 0.328(8) 1 calc PR A -1
H60B H -1.2623 -1.1300 -0.0065 0.124 Uiso 0.328(8) 1 calc PR A -1
H60C H -1.3459 -1.2015 -0.0090 0.124 Uiso 0.328(8) 1 calc PR A -1
O601 O -1.2947(4) -1.1615(3) -0.04422(10) 0.092(6) Uani 0.328(8) 1 d PRDU A -1
C602 C -1.3563(4) -1.1566(3) -0.07201(11) 0.082(7) Uani 0.328(8) 1 d PRDU A -1
H60D H -1.3758 -1.0927 -0.0726 0.099 Uiso 0.328(8) 1 calc PR A -1
H60E H -1.3075 -1.1624 -0.0860 0.099 Uiso 0.328(8) 1 calc PR A -1
C603 C -1.4462(4) -1.2085(3) -0.08530(10) 0.099(8) Uani 0.328(8) 1 d PRDU A -1
H60F H -1.4461 -1.2581 -0.0721 0.118 Uiso 0.328(8) 1 calc PR A -1
H60G H -1.4099 -1.2336 -0.1005 0.118 Uiso 0.328(8) 1 calc PR A -1
O604 O -1.5566(4) -1.2369(3) -0.09892(10) 0.088(10) Uani 0.328(8) 1 d PRDU A -1
C605 C -1.5635(4) -1.3014(3) -0.07905(10) 0.056(5) Uani 0.328(8) 1 d PRDU A -1
H60H H -1.5054 -1.3023 -0.0685 0.084 Uiso 0.328(8) 1 calc PR A -1
H60I H -1.5735 -1.3605 -0.0872 0.084 Uiso 0.328(8) 1 calc PR A -1
H60J H -1.6167 -1.2871 -0.0673 0.084 Uiso 0.328(8) 1 calc PR A -1
C500 C -1.5566(4) -1.2369(3) -0.09892(10) 0.08(2) Uani 0.187(8) 1 d PRU B -2
H50A H -1.5247 -1.2205 -0.1156 0.122 Uiso 0.187(8) 1 calc PR B -2
H50B H -1.6234 -1.2215 -0.1003 0.122 Uiso 0.187(8) 1 calc PR B -2
H50C H -1.5499 -1.3016 -0.0958 0.122 Uiso 0.187(8) 1 calc PR B -2
O501 O -1.5205(4) -1.1947(3) -0.07982(10) 0.039(5) Uani 0.187(8) 1 d PRU B -2
C502 C -1.4391(4) -1.2549(3) -0.06962(10) 0.074(9) Uani 0.187(8) 1 d PRU B -2
H50D H -1.4107 -1.2876 -0.0849 0.088 Uiso 0.187(8) 1 calc PR B -2
H50E H -1.4639 -1.2999 -0.0568 0.088 Uiso 0.187(8) 1 calc PR B -2
C503 C -1.3479(4) -1.1847(3) -0.05281(10) 0.055(7) Uani 0.187(8) 1 d PRU B -2
H50F H -1.2883 -1.2178 -0.0501 0.066 Uiso 0.187(8) 1 calc PR B -2
H50G H -1.3357 -1.1278 -0.0625 0.066 Uiso 0.187(8) 1 calc PR B -2
O504 O -1.3998(4) -1.1703(3) -0.02752(10) 0.079(8) Uani 0.187(8) 1 d PRU B -2
C505 C -1.3184(4) -1.1462(3) -0.01596(10) 0.101(18) Uani 0.187(8) 1 d PRU B -2
H50H H -1.2668 -1.1552 -0.0286 0.152 Uiso 0.187(8) 1 calc PR B -2
H50I H -1.3078 -1.1832 0.0000 0.152 Uiso 0.187(8) 1 calc PR B -2
H50J H -1.3214 -1.0827 -0.0108 0.152 Uiso 0.187(8) 1 calc PR B -2
C700 C -1.0104(4) -1.2183(3) 0.04325(10) 0.54(4) Uani 0.266(10) 1 d PRDU C -3
H70A H -1.0041 -1.1995 0.0245 0.808 Uiso 0.266(10) 1 calc PR C -3
H70B H -0.9634 -1.2645 0.0473 0.808 Uiso 0.266(10) 1 calc PR C -3
H70C H -1.0008 -1.1663 0.0550 0.808 Uiso 0.266(10) 1 calc PR C -3
O701 O -1.1058(4) -1.2555(3) 0.04767(10) 0.42(2) Uani 0.266(10) 1 d PRDU C -3
C702 C -1.1300(4) -1.2054(3) 0.06130(10) 0.38(2) Uani 0.266(10) 1 d PRDU C -3
H70D H -1.0780 -1.1886 0.0735 0.457 Uiso 0.266(10) 1 calc PR C -3
H70E H -1.1813 -1.2308 0.0724 0.457 Uiso 0.266(10) 1 calc PR C -3
C703 C -1.1745(4) -1.1005(3) 0.04370(10) 0.102(9) Uani 0.266(10) 1 d PRDU C -3
H70F H -1.1913 -1.0562 0.0577 0.122 Uiso 0.266(10) 1 calc PR C -3
H70G H -1.1213 -1.0748 0.0335 0.122 Uiso 0.266(10) 1 calc PR C -3
O704 O -1.2513(4) -1.1067(3) 0.02608(10) 0.046(5) Uani 0.266(10) 1 d PRDU C -3
C705 C -1.2216(4) -1.1396(3) 0.00029(10) 0.033(5) Uani 0.266(10) 1 d PRDU C -3
H70H H -1.1582 -1.1175 -0.0036 0.050 Uiso 0.266(10) 1 calc PR C -3
H70I H -1.2650 -1.1182 -0.0135 0.050 Uiso 0.266(10) 1 calc PR C -3
H70J H -1.2213 -1.2055 0.0004 0.050 Uiso 0.266(10) 1 calc PR C -3
C800 C -1.0011(4) -1.2314(3) 0.05274(10) 0.49(4) Uani 0.220(10) 1 d PRDU D -4
H80A H -0.9976 -1.1919 0.0371 0.741 Uiso 0.220(10) 1 calc PR D -4
H80B H -0.9605 -1.2838 0.0500 0.741 Uiso 0.220(10) 1 calc PR D -4
H80C H -0.9803 -1.1985 0.0687 0.741 Uiso 0.220(10) 1 calc PR D -4
O801 O -1.0974(4) -1.2611(3) 0.05647(10) 0.45(3) Uiso 0.220(10) 1 d PRDU D -4
C802 C -1.1299(4) -1.2053(3) 0.06127(10) 0.44(3) Uani 0.220(10) 1 d PRDU D -4
H80D H -1.0896 -1.1800 0.0755 0.529 Uiso 0.220(10) 1 calc PR D -4
H80E H -1.1869 -1.2271 0.0706 0.529 Uiso 0.220(10) 1 calc PR D -4
C803 C -1.1739(4) -1.1004(3) 0.04287(10) 0.081(12) Uiso 0.220(10) 1 d PRDU D -4
H80F H -1.2261 -1.0701 0.0524 0.097 Uiso 0.220(10) 1 calc PR D -4
H80G H -1.1231 -1.0570 0.0390 0.097 Uiso 0.220(10) 1 calc PR D -4
O804 O -1.1975(4) -1.1370(3) 0.02497(10) 0.056(6) Uiso 0.220(10) 1 d PRDU D -4
C805 C -1.1521(4) -1.1661(3) 0.00188(10) 0.058(9) Uiso 0.220(10) 1 d PRDU D -4
H80H H -1.1233 -1.1145 -0.0072 0.087 Uiso 0.220(10) 1 calc PR D -4
H80I H -1.1977 -1.1946 -0.0101 0.087 Uiso 0.220(10) 1 calc PR D -4
H80J H -1.1033 -1.2097 0.0067 0.087 Uiso 0.220(10) 1 calc PR D -4

loop_
_atom_site_aniso_label
_atom_site_aniso_U_11
_atom_site_aniso_U_22
_atom_site_aniso_U_33
_atom_site_aniso_U_23
_atom_site_aniso_U_13
_atom_site_aniso_U_12
Fe1 0.0219(4) 0.0271(4) 0.0281(4) 0.0003(3) -0.0004(3) 0.0000(3)
P1 0.0229(6) 0.0276(6) 0.0283(6) 0.0022(5) 0.0012(5) -0.0011(5)
O1 0.0310(18) 0.0285(17) 0.0358(19) -0.0006(15) 0.0004(15) -0.0034(14)
N1 0.030(2) 0.033(2) 0.032(2) -0.0003(19) 0.0008(18) -0.0053(18)
C1 0.047(3) 0.026(2) 0.034(3) -0.002(2) 0.012(2) -0.004(2)
B1 0.028(3) 0.028(3) 0.032(3) 0.002(2) 0.007(2) -0.002(2)
P2 0.0209(6) 0.0280(6) 0.0280(6) 0.0003(5) -0.0001(5) 0.0008(5)
O2 0.0290(18) 0.0303(17) 0.0362(18) 0.0008(15) -0.0012(15) -0.0026(14)
C2 0.064(4) 0.037(3) 0.067(4) -0.008(3) 0.013(3) -0.015(3)
P3 0.0224(6) 0.0284(6) 0.0282(6) -0.0002(5) 0.0001(5) -0.0013(5)
C3 0.084(6) 0.044(4) 0.106(7) -0.020(4) 0.032(4) -0.025(4)
C4 0.118(7) 0.023(3) 0.099(6) -0.004(3) 0.050(5) -0.014(4)
C5 0.108(6) 0.030(3) 0.071(5) 0.009(3) 0.029(4) 0.007(4)
C6 0.073(4) 0.033(3) 0.049(3) 0.004(3) 0.012(3) 0.001(3)
C7 0.021(2) 0.026(2) 0.033(3) 0.0009(19) 0.0033(19) -0.0028(19)
C8 0.030(2) 0.030(2) 0.029(2) 0.0014(19) 0.006(2) 0.003(2)
C9 0.024(2) 0.027(2) 0.030(2) -0.0008(19) -0.0007(19) -0.004(2)
C10 0.020(2) 0.033(2) 0.030(2) -0.001(2) 0.0013(19) 0.0023(19)
C11 0.030(3) 0.035(3) 0.028(3) -0.001(2) 0.003(2) 0.001(2)
C12 0.029(3) 0.037(3) 0.032(3) 0.002(2) -0.001(2) 0.003(2)
C13 0.028(3) 0.038(3) 0.036(3) -0.002(2) 0.006(2) 0.002(2)
C14 0.031(3) 0.050(3) 0.037(3) 0.000(3) 0.003(2) -0.005(3)
C15 0.046(3) 0.048(3) 0.045(3) 0.005(3) 0.013(3) -0.004(3)
C16 0.042(3) 0.047(3) 0.056(4) -0.006(3) 0.019(3) -0.009(3)
C17 0.028(3) 0.056(4) 0.059(4) -0.009(3) 0.010(3) -0.003(3)
C18 0.032(3) 0.045(3) 0.043(3) 0.001(3) 0.001(2) 0.000(2)
C19 0.031(3) 0.045(3) 0.032(3) 0.001(2) 0.005(2) 0.007(2)
C20 0.033(3) 0.038(3) 0.034(3) 0.002(2) 0.002(2) 0.005(2)
C21 0.037(3) 0.042(3) 0.047(3) 0.008(3) 0.000(2) 0.004(3)
C22 0.043(3) 0.042(3) 0.050(3) 0.008(3) 0.004(3) 0.009(3)
C23 0.063(4) 0.052(4) 0.059(4) 0.018(3) 0.001(3) 0.005(3)
C24 0.078(5) 0.047(4) 0.082(5) 0.018(4) 0.000(4) 0.021(4)
C25 0.073(5) 0.056(4) 0.083(5) 0.014(4) 0.017(4) 0.025(4)
C26 0.045(4) 0.052(3) 0.062(4) 0.011(3) 0.008(3) 0.015(3)
C27 0.032(3) 0.036(3) 0.030(3) 0.002(2) 0.004(2) 0.001(2)
C28 0.024(3) 0.034(3) 0.029(2) 0.0021(19) 0.0027(18) 0.001(2)
C29 0.026(2) 0.032(2) 0.031(2) -0.002(2) 0.005(2) 0.001(2)
C30 0.025(2) 0.034(2) 0.032(2) 0.000(2) 0.005(2) 0.002(2)
C31 0.037(3) 0.035(3) 0.029(2) -0.001(2) 0.005(2) 0.001(2)
C32 0.039(3) 0.037(3) 0.038(3) 0.006(2) 0.004(2) 0.004(3)
C33 0.049(4) 0.039(3) 0.045(3) 0.007(2) 0.005(3) 0.005(3)
C34 0.067(4) 0.035(3) 0.045(3) 0.007(3) 0.002(3) -0.007(3)
C35 0.069(5) 0.047(4) 0.053(4) 0.008(3) -0.013(3) -0.020(3)
C36 0.052(3) 0.040(3) 0.038(3) 0.010(3) -0.007(3) -0.009(3)
C37 0.037(3) 0.034(3) 0.027(2) 0.002(2) 0.001(2) 0.005(2)
C38 0.027(3) 0.030(3) 0.034(3) 0.000(2) 0.004(2) 0.000(2)
C39 0.032(3) 0.034(3) 0.040(3) 0.002(2) -0.006(2) 0.005(2)
C40 0.053(4) 0.037(3) 0.036(3) -0.005(2) -0.005(3) 0.008(3)
C41 0.070(4) 0.049(4) 0.045(4) -0.011(3) -0.011(3) 0.015(3)
C42 0.071(5) 0.043(4) 0.065(4) -0.020(3) -0.021(4) 0.008(3)
C43 0.052(4) 0.037(3) 0.074(4) -0.009(3) -0.009(3) -0.001(3)
C44 0.041(3) 0.035(3) 0.050(3) 0.000(2) -0.003(3) 0.000(2)
C45 0.029(3) 0.032(3) 0.032(2) 0.001(2) 0.004(2) -0.002(2)
C46 0.016(2) 0.032(3) 0.031(2) 0.004(2) -0.0018(18) 0.0023(19)
C47 0.027(2) 0.028(2) 0.031(3) 0.001(2) 0.002(2) 0.001(2)
C48 0.026(2) 0.033(3) 0.031(3) 0.006(2) 0.0020(19) -0.003(2)
C49 0.028(3) 0.035(3) 0.037(3) 0.002(2) -0.001(2) 0.004(2)
C50 0.034(3) 0.042(3) 0.047(3) -0.005(3) 0.000(2) 0.003(2)
C51 0.037(3) 0.047(3) 0.053(4) -0.011(3) -0.005(3) -0.001(3)
C52 0.043(3) 0.046(3) 0.046(3) -0.015(3) -0.004(3) 0.003(3)
C53 0.046(3) 0.051(4) 0.040(3) -0.009(3) 0.005(3) 0.006(3)
C54 0.031(3) 0.044(3) 0.040(3) -0.001(2) 0.001(2) -0.001(2)
C55 0.022(2) 0.036(3) 0.034(3) 0.003(2) 0.000(2) -0.002(2)
C56 0.027(2) 0.032(3) 0.030(2) 0.005(2) 0.002(2) 0.002(2)
C57 0.025(2) 0.044(3) 0.029(3) 0.002(2) -0.002(2) 0.005(2)
C58 0.028(3) 0.044(3) 0.043(3) 0.010(3) 0.004(2) 0.005(2)
C59 0.033(3) 0.041(3) 0.047(3) 0.001(3) 0.000(2) 0.007(2)
C60 0.030(3) 0.052(3) 0.041(3) -0.006(3) 0.002(2) 0.011(2)
C61 0.025(3) 0.057(3) 0.042(3) -0.008(3) 0.001(2) -0.005(2)
C62 0.027(2) 0.047(3) 0.039(3) -0.005(2) -0.001(2) -0.001(2)
C63 0.022(2) 0.035(3) 0.031(3) 0.003(2) -0.0017(19) -0.002(2)
C64 0.021(2) 0.035(3) 0.028(2) -0.004(2) 0.0005(18) 0.000(2)
C65 0.025(2) 0.029(2) 0.030(3) -0.002(2) -0.003(2) -0.003(2)
C66 0.020(2) 0.033(3) 0.038(3) -0.004(2) -0.004(2) 0.002(2)
C67 0.023(2) 0.030(2) 0.040(3) -0.001(2) 0.001(2) -0.002(2)
C68 0.032(3) 0.035(3) 0.038(3) -0.003(2) 0.000(2) -0.001(2)
C69 0.040(3) 0.034(3) 0.048(3) -0.009(2) 0.003(3) 0.002(2)
C70 0.038(3) 0.030(3) 0.059(4) -0.004(3) 0.002(3) 0.003(2)
C71 0.035(3) 0.028(3) 0.047(3) 0.003(2) -0.001(2) 0.000(2)
C72 0.025(2) 0.028(2) 0.039(3) -0.003(2) 0.001(2) -0.002(2)
C73 0.023(2) 0.033(3) 0.033(3) -0.004(2) -0.0002(19) 0.002(2)
C74 0.022(2) 0.031(2) 0.033(3) -0.001(2) -0.0016(19) 0.002(2)
C75 0.037(3) 0.031(3) 0.030(3) -0.003(2) 0.000(2) 0.001(2)
C76 0.041(3) 0.033(3) 0.034(3) 0.001(2) 0.001(2) 0.005(2)
C77 0.050(3) 0.037(3) 0.040(3) 0.005(2) 0.001(3) 0.010(3)
C78 0.066(4) 0.037(3) 0.036(3) 0.007(2) 0.012(3) 0.007(3)
C79 0.044(3) 0.040(3) 0.048(3) 0.004(3) 0.015(3) 0.004(3)
C80 0.032(3) 0.035(3) 0.042(3) 0.002(2) 0.003(2) 0.007(2)
C81 0.019(2) 0.028(2) 0.033(2) -0.003(2) 0.0000(19) 0.0060(19)
C82 0.024(2) 0.037(3) 0.028(2) -0.003(2) -0.0003(19) 0.004(2)
C83 0.025(3) 0.038(3) 0.033(3) -0.002(2) 0.004(2) -0.002(2)
C84 0.027(3) 0.049(3) 0.031(3) -0.004(2) 0.005(2) -0.004(2)
C85 0.039(3) 0.045(3) 0.032(3) -0.002(2) 0.007(2) -0.010(2)
C86 0.048(4) 0.053(4) 0.048(4) -0.007(3) 0.006(3) -0.012(3)
C87 0.072(5) 0.046(4) 0.061(4) -0.009(3) 0.009(3) -0.016(3)
C88 0.071(5) 0.062(4) 0.049(4) -0.012(3) 0.007(3) -0.034(4)
C89 0.054(4) 0.069(4) 0.042(3) 0.003(3) -0.002(3) -0.031(3)
C90 0.044(3) 0.058(4) 0.034(3) -0.001(3) -0.001(2) -0.015(3)
C91 0.021(2) 0.055(3) 0.034(3) -0.001(2) 0.000(2) -0.004(2)
C92 0.024(3) 0.046(3) 0.033(3) 0.001(2) 0.002(2) -0.001(2)
C93 0.024(3) 0.057(3) 0.040(3) 0.010(3) 0.002(2) 0.001(2)
C94 0.052(4) 0.049(3) 0.047(3) 0.012(3) 0.002(3) 0.003(3)
C95 0.061(4) 0.055(4) 0.060(4) 0.018(3) 0.008(3) 0.004(3)
C96 0.049(4) 0.084(5) 0.061(4) 0.037(4) 0.000(3) 0.004(4)
C97 0.031(3) 0.098(5) 0.049(4) 0.030(4) -0.010(3) -0.015(3)
C98 0.035(3) 0.077(4) 0.043(3) 0.015(3) -0.002(3) -0.014(3)
C99 0.025(2) 0.037(3) 0.036(3) -0.001(2) 0.003(2) -0.002(2)
C100 0.019(2) 0.032(3) 0.036(3) -0.005(2) 0.0009(19) -0.0031(19)
C101 0.021(2) 0.031(3) 0.033(2) -0.002(2) -0.0029(19) 0.000(2)
C102 0.024(2) 0.037(3) 0.037(3) -0.003(2) -0.002(2) 0.002(2)
C103 0.021(2) 0.047(3) 0.036(3) -0.004(2) -0.004(2) 0.003(2)
C104 0.028(3) 0.059(4) 0.043(3) -0.015(3) -0.002(2) 0.001(3)
C105 0.045(3) 0.070(4) 0.040(3) -0.015(3) -0.002(3) 0.013(3)
C106 0.045(4) 0.089(5) 0.033(3) 0.002(3) 0.005(3) 0.022(4)
C107 0.040(3) 0.061(4) 0.042(3) 0.013(3) 0.003(3) 0.006(3)
C108 0.032(3) 0.051(3) 0.036(3) 0.001(3) 0.001(2) 0.010(3)
C109 0.028(3) 0.035(3) 0.043(3) -0.008(2) -0.001(2) 0.006(2)
C110 0.026(3) 0.034(3) 0.044(3) -0.001(2) -0.009(2) -0.003(2)
C111 0.021(2) 0.038(3) 0.064(4) 0.005(3) -0.004(2) -0.004(2)
C112 0.030(3) 0.043(3) 0.075(4) 0.003(3) -0.001(3) 0.001(3)
C113 0.050(4) 0.043(4) 0.108(6) 0.010(4) 0.003(4) 0.007(3)
C114 0.048(4) 0.055(4) 0.110(6) 0.035(4) -0.001(4) 0.009(3)
C115 0.045(4) 0.063(4) 0.078(5) 0.028(4) -0.001(3) 0.004(3)
C116 0.038(3) 0.052(4) 0.059(4) 0.017(3) 0.001(3) 0.002(3)
C117 0.026(2) 0.037(3) 0.036(3) -0.003(2) -0.001(2) -0.006(2)
C118 0.025(3) 0.033(2) 0.040(3) -0.001(2) -0.001(2) -0.004(2)
C119 0.047(3) 0.026(3) 0.052(4) -0.001(2) -0.001(3) -0.001(2)
C400 0.098(6) 0.073(5) 0.083(6) 0.021(5) 0.030(5) 0.028(5)
O401 0.066(3) 0.061(3) 0.064(3) 0.005(2) 0.000(2) 0.001(3)
C402 0.086(5) 0.076(5) 0.061(5) 0.011(4) 0.006(4) -0.031(4)
C403 0.071(5) 0.089(5) 0.049(4) -0.003(4) 0.014(4) 0.002(4)
O404 0.061(3) 0.060(3) 0.046(2) 0.002(2) 0.010(2) 0.006(2)
C405 0.056(4) 0.076(5) 0.070(5) 0.013(4) -0.001(4) 0.006(4)
C600 0.08(2) 0.07(3) 0.102(13) -0.01(2) -0.007(16) 0.00(2)
O601 0.141(15) 0.062(10) 0.073(10) -0.029(8) 0.005(9) 0.070(10)
C602 0.088(15) 0.053(13) 0.105(14) -0.018(12) -0.001(12) 0.023(11)
C603 0.116(18) 0.067(15) 0.113(19) 0.016(15) 0.010(14) -0.026(14)
O604 0.141(19) 0.044(17) 0.078(18) 0.000(12) -0.019(16) -0.012(16)
C605 0.039(10) 0.055(12) 0.074(14) 0.005(10) 0.013(10) 0.007(9)
C500 0.12(4) 0.05(5) 0.07(4) -0.03(3) -0.02(3) 0.00(4)
O501 0.033(9) 0.024(9) 0.060(12) -0.011(8) 0.010(8) -0.009(8)
C502 0.09(2) 0.035(17) 0.10(2) 0.021(15) -0.003(18) -0.002(13)
C503 0.057(9) 0.050(10) 0.059(9) 0.000(6) -0.004(6) 0.011(6)
O504 0.058(16) 0.050(15) 0.130(19) -0.022(15) 0.018(13) 0.012(13)
C505 0.15(3) 0.02(3) 0.13(2) -0.02(3) -0.10(3) 0.04(3)
C700 0.45(5) 0.60(7) 0.56(7) -0.10(7) 0.10(5) 0.03(5)
O701 0.38(4) 0.39(3) 0.50(4) 0.06(3) 0.05(3) 0.17(3)
C702 0.35(4) 0.39(3) 0.40(4) 0.10(3) -0.06(3) 0.24(3)
C703 0.108(18) 0.18(2) 0.023(11) 0.010(14) 0.002(11) -0.082(17)
O704 0.054(10) 0.039(9) 0.044(8) 0.000(6) 0.016(6) -0.037(7)
C705 0.029(10) 0.012(8) 0.059(10) -0.009(8) -0.020(8) 0.004(7)
C800 0.31(5) 0.58(7) 0.59(7) -0.07(7) 0.06(6) 0.04(6)
C802 0.43(4) 0.43(4) 0.46(4) 0.15(4) 0.17(4) 0.25(4)

loop_
_atom_type_symbol
_atom_type_description
_atom_type_scat_dispersion_real
_atom_type_scat_dispersion_imag
_atom_type_scat_source
C C 0.0181 0.0091 'International Tables Vol C Tables 4.2.6.8 and 6.1.1.4'
H H 0.0000 0.0000 'International Tables Vol C Tables 4.2.6.8 and 6.1.1.4'
B B 0.0090 0.0039 'International Tables Vol C Tables 4.2.6.8 and 6.1.1.4'
N N 0.0311 0.0180 'International Tables Vol C Tables 4.2.6.8 and 6.1.1.4'
O O 0.0492 0.0322 'International Tables Vol C Tables 4.2.6.8 and 6.1.1.4'
P P 0.2955 0.4335 'International Tables Vol C Tables 4.2.6.8 and 6.1.1.4'
Fe Fe -1.1336 3.1974 'International Tables Vol C Tables 4.2.6.8 and 6.1.1.4'

loop_
_geom_angle_atom_site_label_1
_geom_angle_atom_site_label_2
_geom_angle_atom_site_label_3
_geom_angle
N1 Fe1 O1 83.11(16)
N1 Fe1 O2 84.62(16)
O1 Fe1 O2 62.16(14)
N1 Fe1 P2 91.14(13)
O1 Fe1 P2 101.62(11)
O2 Fe1 P2 163.58(11)
N1 Fe1 P1 95.84(13)
O1 Fe1 P1 166.38(11)
O2 Fe1 P1 104.22(10)
P2 Fe1 P1 91.98(5)
N1 Fe1 P3 178.11(14)
O1 Fe1 P3 95.09(11)
O2 Fe1 P3 95.04(10)
P2 Fe1 P3 88.68(5)
P1 Fe1 P3 86.05(5)
N1 Fe1 C118 82.96(17)
O1 Fe1 C118 31.15(16)
O2 Fe1 C118 31.02(16)
P2 Fe1 C118 132.73(13)
P1 Fe1 C118 135.23(13)
P3 Fe1 C118 95.79(12)
C7 P1 C28 107.7(2)
C7 P1 C10 102.6(2)
C28 P1 C10 98.6(2)
C7 P1 Fe1 115.69(16)
C28 P1 Fe1 112.41(16)
C10 P1 Fe1 117.94(17)
C118 O1 Fe1 91.3(3)
Fe1 N1 H1N 121(4)
Fe1 N1 H2N 108(4)
H1N N1 H2N 102(5)
Fe1 N1 H3N 124(3)
H1N N1 H3N 92(5)
H2N N1 H3N 105(5)
C2 C1 C6 114.6(5)
C2 C1 B1 121.8(6)
C6 C1 B1 123.5(5)
C1 B1 C8 110.3(4)
C1 B1 C9 111.9(4)
C8 B1 C9 107.3(4)
C1 B1 C7 106.9(4)
C8 B1 C7 111.8(4)
C9 B1 C7 108.7(4)
C8 P2 C64 105.8(2)
C8 P2 C46 106.2(2)
C64 P2 C46 99.6(2)
C8 P2 Fe1 114.40(17)
C64 P2 Fe1 114.78(17)
C46 P2 Fe1 114.62(16)
C118 O2 Fe1 88.8(3)
C1 C2 C3 122.4(8)
C1 C2 H2 118.8
C3 C2 H2 118.8
C9 P3 C82 105.6(2)
C9 P3 C100 106.2(2)
C82 P3 C100 99.5(2)
C9 P3 Fe1 114.19(17)
C82 P3 Fe1 114.11(17)
C100 P3 Fe1 115.73(16)
C4 C3 C2 120.6(9)
C4 C3 H3 119.7
C2 C3 H3 119.7
C3 C4 C5 119.3(7)
C3 C4 H4 120.3
C5 C4 H4 120.3
C4 C5 C6 119.7(8)
C4 C5 H5 120.1
C6 C5 H5 120.1
C5 C6 C1 123.3(8)
C5 C6 H6 118.3
C1 C6 H6 118.3
B1 C7 P1 113.4(3)
B1 C7 H7A 108.9
P1 C7 H7A 108.9
B1 C7 H7B 108.9
P1 C7 H7B 108.9
H7A C7 H7B 107.7
B1 C8 P2 114.3(3)
B1 C8 H8A 108.7
P2 C8 H8A 108.7
B1 C8 H8B 108.7
P2 C8 H8B 108.7
H8A C8 H8B 107.6
B1 C9 P3 111.9(3)
B1 C9 H9A 109.2
P3 C9 H9A 109.2
B1 C9 H9B 109.2
P3 C9 H9B 109.2
H9A C9 H9B 107.9
C27 C10 C11 118.2(5)
C27 C10 P1 122.3(4)
C11 C10 P1 119.5(4)
C12 C11 C10 121.5(5)
C12 C11 H11 119.2
C10 C11 H11 119.2
C11 C12 C19 119.2(5)
C11 C12 C13 119.0(5)
C19 C12 C13 121.8(5)
C18 C13 C14 118.5(5)
C18 C13 C12 121.4(5)
C14 C13 C12 120.0(5)
C15 C14 C13 120.2(6)
C15 C14 H14 119.9
C13 C14 H14 119.9
C16 C15 C14 121.3(6)
C16 C15 H15 119.4
C14 C15 H15 119.4
C17 C16 C15 118.8(6)
C17 C16 H16 120.6
C15 C16 H16 120.6
C16 C17 C18 120.9(6)
C16 C17 H17 119.6
C18 C17 H17 119.6
C13 C18 C17 120.4(6)
C13 C18 H18 119.8
C17 C18 H18 119.8
C20 C19 C12 120.5(5)
C20 C19 H19 119.7
C12 C19 H19 119.7
C27 C20 C19 118.6(5)
C27 C20 C21 119.0(5)
C19 C20 C21 122.4(5)
C22 C21 C26 117.7(6)
C22 C21 C20 120.9(5)
C26 C21 C20 121.4(6)
C21 C22 C23 121.1(6)
C21 C22 H22 119.4
C23 C22 H22 119.4
C24 C23 C22 120.2(7)
C24 C23 H23 119.9
C22 C23 H23 119.9
C23 C24 C25 119.3(6)
C23 C24 H24 120.3
C25 C24 H24 120.3
C26 C25 C24 120.5(7)
C26 C25 H25 119.7
C24 C25 H25 119.7
C25 C26 C21 121.2(7)
C25 C26 H26 119.4
C21 C26 H26 119.4
C10 C27 C20 122.0(5)
C10 C27 H27 119.0
C20 C27 H27 119.0
C29 C28 C45 119.6(5)
C29 C28 P1 118.8(4)
C45 C28 P1 121.7(4)
C28 C29 C30 120.6(5)
C28 C29 H29 119.7
C30 C29 H29 119.7
C37 C30 C29 118.8(5)
C37 C30 C31 120.1(5)
C29 C30 C31 121.1(5)
C36 C31 C32 119.0(5)
C36 C31 C30 121.2(5)
C32 C31 C30 119.8(5)
C33 C32 C31 120.4(6)
C33 C32 H32 119.8
C31 C32 H32 119.8
C32 C33 C34 120.9(6)
C32 C33 H33 119.6
C34 C33 H33 119.6
C33 C34 C35 118.8(6)
C33 C34 H34 120.6
C35 C34 H34 120.6
C34 C35 C36 120.7(6)
C34 C35 H35 119.7
C36 C35 H35 119.7
C31 C36 C35 120.1(6)
C31 C36 H36 119.9
C35 C36 H36 119.9
C38 C37 C30 121.5(5)
C38 C37 H37 119.3
C30 C37 H37 119.3
C37 C38 C45 119.0(5)
C37 C38 C39 120.6(5)
C45 C38 C39 120.5(5)
C44 C39 C40 118.6(5)
C44 C39 C38 121.3(5)
C40 C39 C38 120.1(5)
C41 C40 C39 120.4(6)
C41 C40 H40 119.8
C39 C40 H40 119.8
C40 C41 C42 120.4(7)
C40 C41 H41 119.8
C42 C41 H41 119.8
C41 C42 C43 119.3(6)
C41 C42 H42 120.4
C43 C42 H42 120.4
C44 C43 C42 120.2(7)
C44 C43 H43 119.9
C42 C43 H43 119.9
C43 C44 C39 121.2(6)
C43 C44 H44 119.4
C39 C44 H44 119.4
C38 C45 C28 120.6(5)
C38 C45 H45 119.7
C28 C45 H45 119.7
C47 C46 C63 119.4(4)
C47 C46 P2 120.4(4)
C63 C46 P2 120.2(4)
C46 C47 C48 121.5(5)
C46 C47 H47 119.3
C48 C47 H47 119.3
C55 C48 C47 118.3(5)
C55 C48 C49 121.2(5)
C47 C48 C49 120.4(5)
C54 C49 C50 118.5(5)
C54 C49 C48 120.5(5)
C50 C49 C48 121.0(5)
C51 C50 C49 120.9(6)
C51 C50 H50 119.6
C49 C50 H50 119.6
C50 C51 C52 120.6(6)
C50 C51 H51 119.7
C52 C51 H51 119.7
C51 C52 C53 119.1(6)
C51 C52 H52 120.5
C53 C52 H52 120.5
C54 C53 C52 120.1(6)
C54 C53 H53 120.0
C52 C53 H53 120.0
C53 C54 C49 120.8(6)
C53 C54 H54 119.6
C49 C54 H54 119.6
C56 C55 C48 121.8(5)
C56 C55 H55 119.1
C48 C55 H55 119.1
C55 C56 C63 119.0(5)
C55 C56 C57 121.6(5)
C63 C56 C57 119.4(5)
C62 C57 C58 118.8(5)
C62 C57 C56 121.4(5)
C58 C57 C56 119.9(5)
C57 C58 C59 121.3(5)
C57 C58 H58 119.4
C59 C58 H58 119.4
C60 C59 C58 119.1(6)
C60 C59 H59 120.4
C58 C59 H59 120.4
C61 C60 C59 120.1(5)
C61 C60 H60 120.0
C59 C60 H60 120.0
C60 C61 C62 120.4(5)
C60 C61 H61 119.8
C62 C61 H61 119.8
C57 C62 C61 120.4(5)
C57 C62 H62 119.8
C61 C62 H62 119.8
C46 C63 C56 119.8(5)
C46 C63 H63 120.1
C56 C63 H63 120.1
C81 C64 C65 119.6(5)
C81 C64 P2 123.8(4)
C65 C64 P2 116.5(4)
C64 C65 C66 121.2(5)
C64 C65 H65 119.4
C66 C65 H65 119.4
C73 C66 C65 118.1(5)
C73 C66 C67 122.0(5)
C65 C66 C67 119.9(5)
C68 C67 C72 118.6(5)
C68 C67 C66 120.8(5)
C72 C67 C66 120.6(5)
C69 C68 C67 120.2(5)
C69 C68 H68 119.9
C67 C68 H68 119.9
C70 C69 C68 120.7(5)
C70 C69 H69 119.7
C68 C69 H69 119.7
C71 C70 C69 119.3(5)
C71 C70 H70 120.4
C69 C70 H70 120.4
C72 C71 C70 120.7(5)
C72 C71 H71 119.6
C70 C71 H71 119.6
C71 C72 C67 120.5(5)
C71 C72 H72 119.7
C67 C72 H72 119.7
C66 C73 C74 121.4(5)
C66 C73 H73 119.3
C74 C73 H73 119.3
C73 C74 C81 118.9(5)
C73 C74 C75 118.9(5)
C81 C74 C75 122.1(5)
C76 C75 C80 118.9(5)
C76 C75 C74 121.2(5)
C80 C75 C74 119.8(5)
C75 C76 C77 120.5(5)
C75 C76 H76 119.7
C77 C76 H76 119.7
C78 C77 C76 120.0(6)
C78 C77 H77 120.0
C76 C77 H77 120.0
C79 C78 C77 120.0(5)
C79 C78 H78 120.0
C77 C78 H78 120.0
C78 C79 C80 120.0(6)
C78 C79 H79 120.0
C80 C79 H79 120.0
C79 C80 C75 120.5(5)
C79 C80 H80 119.7
C75 C80 H80 119.7
C64 C81 C74 120.6(5)
C64 C81 H81 119.7
C74 C81 H81 119.7
C99 C82 C83 118.5(5)
C99 C82 P3 118.0(4)
C83 C82 P3 123.5(4)
C82 C83 C84 120.6(5)
C82 C83 H83 119.7
C84 C83 H83 119.7
C91 C84 C83 119.3(5)
C91 C84 C85 120.1(5)
C83 C84 C85 120.5(5)
C86 C85 C90 119.1(6)
C86 C85 C84 120.5(5)
C90 C85 C84 120.2(6)
C85 C86 C87 119.7(7)
C85 C86 H86 120.1
C87 C86 H86 120.1
C88 C87 C86 119.8(7)
C88 C87 H87 120.1
C86 C87 H87 120.1
C89 C88 C87 120.9(6)
C89 C88 H88 119.6
C87 C88 H88 119.6
C88 C89 C90 119.6(6)
C88 C89 H89 120.2
C90 C89 H89 120.2
C89 C90 C85 120.9(7)
C89 C90 H90 119.6
C85 C90 H90 119.6
C84 C91 C92 121.8(5)
C84 C91 H91 119.1
C92 C91 H91 119.1
C91 C92 C99 117.3(5)
C91 C92 C93 122.3(5)
C99 C92 C93 120.3(5)
C94 C93 C98 116.6(6)
C94 C93 C92 121.2(5)
C98 C93 C92 121.9(6)
C93 C94 C95 121.6(6)
C93 C94 H94 119.2
C95 C94 H94 119.2
C96 C95 C94 119.3(7)
C96 C95 H95 120.3
C94 C95 H95 120.3
C97 C96 C95 120.2(7)
C97 C96 H96 119.9
C95 C96 H96 119.9
C96 C97 C98 120.8(7)
C96 C97 H97 119.6
C98 C97 H97 119.6
C97 C98 C93 121.5(7)
C97 C98 H98 119.3
C93 C98 H98 119.3
C82 C99 C92 122.2(5)
C82 C99 H99 118.9
C92 C99 H99 118.9
C101 C100 C117 119.1(5)
C101 C100 P3 122.3(4)
C117 C100 P3 118.5(4)
C100 C101 C102 120.2(5)
C100 C101 H101 119.9
C102 C101 H101 119.9
C109 C102 C101 119.3(5)
C109 C102 C103 120.3(5)
C101 C102 C103 120.4(5)
C108 C103 C104 119.2(5)
C108 C103 C102 121.0(5)
C104 C103 C102 119.7(5)
C105 C104 C103 120.3(6)
C105 C104 H104 119.9
C103 C104 H104 119.9
C106 C105 C104 119.8(6)
C106 C105 H105 120.1
C104 C105 H105 120.1
C105 C106 C107 121.2(6)
C105 C106 H106 119.4
C107 C106 H106 119.4
C106 C107 C108 119.8(6)
C106 C107 H107 120.1
C108 C107 H107 120.1
C103 C108 C107 119.7(6)
C103 C108 H108 120.1
C107 C108 H108 120.1
C102 C109 C110 121.8(5)
C102 C109 H109 119.1
C110 C109 H109 119.1
C109 C110 C117 117.8(5)
C109 C110 C111 122.3(5)
C117 C110 C111 119.8(5)
C116 C111 C112 117.5(6)
C116 C111 C110 121.7(6)
C112 C111 C110 120.7(6)
C113 C112 C111 120.4(7)
C113 C112 H112 119.8
C111 C112 H112 119.8
C114 C113 C112 120.4(8)
C114 C113 H113 119.8
C112 C113 H113 119.8
C113 C114 C115 120.7(7)
C113 C114 H114 119.7
C115 C114 H114 119.7
C114 C115 C116 119.3(8)
C114 C115 H115 120.3
C116 C115 H115 120.3
C111 C116 C115 121.7(7)
C111 C116 H116 119.1
C115 C116 H116 119.1
C100 C117 C110 121.9(5)
C100 C117 H117 119.1
C110 C117 H117 119.1
O2 C118 O1 117.8(5)
O2 C118 C119 122.2(5)
O1 C118 C119 120.0(5)
O2 C118 Fe1 60.2(3)
O1 C118 Fe1 57.6(3)
C119 C118 Fe1 177.3(4)
C118 C119 H11A 109.5
C118 C119 H11B 109.5
H11A C119 H11B 109.5
C118 C119 H11C 109.5
H11A C119 H11C 109.5
H11B C119 H11C 109.5
O401 C400 H40A 109.5
O401 C400 H40B 109.5
H40A C400 H40B 109.5
O401 C400 H40C 109.5
H40A C400 H40C 109.5
H40B C400 H40C 109.5
C402 O401 C400 108.9(6)
O401 C402 C403 108.4(6)
O401 C402 H40D 110.0
C403 C402 H40D 110.0
O401 C402 H40E 110.0
C403 C402 H40E 110.0
H40D C402 H40E 108.4
O404 C403 C402 106.1(6)
O404 C403 H40F 110.5
C402 C403 H40F 110.5
O404 C403 H40G 110.5
C402 C403 H40G 110.5
H40F C403 H40G 108.7
C403 O404 C405 109.7(6)
O404 C405 H40H 109.5
O404 C405 H40I 109.5
H40H C405 H40I 109.5
O404 C405 H40J 109.5
H40H C405 H40J 109.5
H40I C405 H40J 109.5
C600 O601 C602 132.5
C603 C602 O601 137.7
C603 C602 H60D 102.7
O601 C602 H60D 102.7
C603 C602 H60E 102.7
O601 C602 H60E 102.7
H60D C602 H60E 105.0
C602 C603 O604 165.2
C602 C603 H60F 94.6
O604 C603 H60F 94.6
C602 C603 H60G 94.6
O604 C603 H60G 94.6
H60F C603 H60G 103.2
C605 O604 C603 87.3
O501 C500 H50A 109.5
O501 C500 H50B 109.5
H50A C500 H50B 109.5
O501 C500 H50C 109.5
H50A C500 H50C 109.5
H50B C500 H50C 109.5
C500 O501 C502 105.5
O501 C502 C503 110.2
O501 C502 H50D 109.6
C503 C502 H50D 109.6
O501 C502 H50E 109.6
C503 C502 H50E 109.6
H50D C502 H50E 108.1
O504 C503 C502 96.7
O504 C503 H50F 112.4
C502 C503 H50F 112.4
O504 C503 H50G 112.4
C502 C503 H50G 112.4
H50F C503 H50G 110.0
C505 O504 C503 88.5
O504 C505 H50H 109.5
O504 C505 H50I 109.5
H50H C505 H50I 109.5
O504 C505 H50J 109.5
H50H C505 H50J 109.5
H50I C505 H50J 109.5
C702 O701 C700 97.4
O701 C702 C703 112.7
O701 C702 H70D 109.0
C703 C702 H70D 109.0
O701 C702 H70E 109.0
C703 C702 H70E 109.0
H70D C702 H70E 107.8
O704 C703 C702 119.6
O704 C703 H70F 107.4
C702 C703 H70F 107.4
O704 C703 H70G 107.4
C702 C703 H70G 107.4
H70F C703 H70G 106.9
C703 O704 C705 110.7
C802 O801 C800 102.7
O801 C802 C803 136.6
O801 C802 H80D 103.0
C803 C802 H80D 103.0
O801 C802 H80E 103.0
C803 C802 H80E 103.0
H80D C802 H80E 105.1
O804 C803 C802 95.0
O804 C803 H80F 112.7
C802 C803 H80F 112.7
O804 C803 H80G 112.7
C802 C803 H80G 112.7
H80F C803 H80G 110.2
C803 O804 C805 133.3

loop_
_geom_bond_atom_site_label_1
_geom_bond_atom_site_label_2
_geom_bond_distance
Fe1 N1 2.055(4)
Fe1 O1 2.061(4)
Fe1 O2 2.118(4)
Fe1 P2 2.2189(14)
Fe1 P1 2.2266(14)
Fe1 P3 2.2595(14)
Fe1 C118 2.440(5)
P1 C7 1.803(5)
P1 C28 1.844(5)
P1 C10 1.849(5)
O1 C118 1.263(6)
N1 H1N 0.94(3)
N1 H2N 0.91(3)
N1 H3N 1.02(3)
C1 C2 1.391(9)
C1 C6 1.403(9)
C1 B1 1.617(7)
B1 C8 1.663(8)
B1 C9 1.678(7)
B1 C7 1.679(7)
P2 C8 1.805(5)
P2 C64 1.857(5)
P2 C46 1.859(5)
O2 C118 1.258(6)
C2 C3 1.399(9)
C2 H2 0.9500
P3 C9 1.816(5)
P3 C82 1.859(5)
P3 C100 1.861(5)
C3 C4 1.362(14)
C3 H3 0.9500
C4 C5 1.373(13)
C4 H4 0.9500
C5 C6 1.387(9)
C5 H5 0.9500
C6 H6 0.9500
C7 H7A 0.9900
C7 H7B 0.9900
C8 H8A 0.9900
C8 H8B 0.9900
C9 H9A 0.9900
C9 H9B 0.9900
C10 C27 1.391(7)
C10 C11 1.402(7)
C11 C12 1.384(7)
C11 H11 0.9500
C12 C19 1.408(8)
C12 C13 1.484(8)
C13 C18 1.393(8)
C13 C14 1.398(8)
C14 C15 1.387(8)
C14 H14 0.9500
C15 C16 1.382(9)
C15 H15 0.9500
C16 C17 1.379(9)
C16 H16 0.9500
C17 C18 1.394(8)
C17 H17 0.9500
C18 H18 0.9500
C19 C20 1.399(8)
C19 H19 0.9500
C20 C27 1.397(8)
C20 C21 1.477(8)
C21 C22 1.393(8)
C21 C26 1.399(9)
C22 C23 1.398(9)
C22 H22 0.9500
C23 C24 1.372(11)
C23 H23 0.9500
C24 C25 1.396(11)
C24 H24 0.9500
C25 C26 1.373(10)
C25 H25 0.9500
C26 H26 0.9500
C27 H27 0.9500
C28 C29 1.385(7)
C28 C45 1.395(7)
C29 C30 1.399(7)
C29 H29 0.9500
C30 C37 1.394(7)
C30 C31 1.492(7)
C31 C36 1.389(8)
C31 C32 1.394(8)
C32 C33 1.384(8)
C32 H32 0.9500
C33 C34 1.387(9)
C33 H33 0.9500
C34 C35 1.390(10)
C34 H34 0.9500
C35 C36 1.396(9)
C35 H35 0.9500
C36 H36 0.9500
C37 C38 1.381(7)
C37 H37 0.9500
C38 C45 1.395(7)
C38 C39 1.502(7)
C39 C44 1.393(8)
C39 C40 1.402(8)
C40 C41 1.390(9)
C40 H40 0.9500
C41 C42 1.393(11)
C41 H41 0.9500
C42 C43 1.395(11)
C42 H42 0.9500
C43 C44 1.381(9)
C43 H43 0.9500
C44 H44 0.9500
C45 H45 0.9500
C46 C47 1.392(7)
C46 C63 1.406(7)
C47 C48 1.401(7)
C47 H47 0.9500
C48 C55 1.395(7)
C48 C49 1.484(8)
C49 C54 1.394(8)
C49 C50 1.397(8)
C50 C51 1.381(8)
C50 H50 0.9500
C51 C52 1.390(9)
C51 H51 0.9500
C52 C53 1.399(9)
C52 H52 0.9500
C53 C54 1.391(8)
C53 H53 0.9500
C54 H54 0.9500
C55 C56 1.391(7)
C55 H55 0.9500
C56 C63 1.418(7)
C56 C57 1.492(7)
C57 C62 1.381(8)
C57 C58 1.387(8)
C58 C59 1.398(8)
C58 H58 0.9500
C59 C60 1.391(8)
C59 H59 0.9500
C60 C61 1.371(9)
C60 H60 0.9500
C61 C62 1.403(8)
C61 H61 0.9500
C62 H62 0.9500
C63 H63 0.9500
C64 C81 1.385(7)
C64 C65 1.393(7)
C65 C66 1.414(7)
C65 H65 0.9500
C66 C73 1.393(7)
C66 C67 1.480(7)
C67 C68 1.396(7)
C67 C72 1.405(7)
C68 C69 1.392(8)
C68 H68 0.9500
C69 C70 1.388(9)
C69 H69 0.9500
C70 C71 1.384(8)
C70 H70 0.9500
C71 C72 1.382(7)
C71 H71 0.9500
C72 H72 0.9500
C73 C74 1.402(7)
C73 H73 0.9500
C74 C81 1.408(7)
C74 C75 1.476(7)
C75 C76 1.380(8)
C75 C80 1.393(8)
C76 C77 1.389(8)
C76 H76 0.9500
C77 C78 1.380(9)
C77 H77 0.9500
C78 C79 1.376(9)
C78 H78 0.9500
C79 C80 1.385(8)
C79 H79 0.9500
C80 H80 0.9500
C81 H81 0.9500
C82 C99 1.389(7)
C82 C83 1.396(7)
C83 C84 1.398(7)
C83 H83 0.9500
C84 C91 1.380(8)
C84 C85 1.492(8)
C85 C86 1.380(9)
C85 C90 1.406(9)
C86 C87 1.401(9)
C86 H86 0.9500
C87 C88 1.394(11)
C87 H87 0.9500
C88 C89 1.360(11)
C88 H88 0.9500
C89 C90 1.385(9)
C89 H89 0.9500
C90 H90 0.9500
C91 C92 1.399(8)
C91 H91 0.9500
C92 C99 1.399(7)
C92 C93 1.488(8)
C93 C94 1.389(9)
C93 C98 1.393(9)
C94 C95 1.390(9)
C94 H94 0.9500
C95 C96 1.382(11)
C95 H95 0.9500
C96 C97 1.341(11)
C96 H96 0.9500
C97 C98 1.379(9)
C97 H97 0.9500
C98 H98 0.9500
C99 H99 0.9500
C100 C101 1.393(7)
C100 C117 1.395(8)
C101 C102 1.409(7)
C101 H101 0.9500
C102 C109 1.386(8)
C102 C103 1.486(8)
C103 C108 1.395(8)
C103 C104 1.405(8)
C104 C105 1.389(9)
C104 H104 0.9500
C105 C106 1.375(11)
C105 H105 0.9500
C106 C107 1.376(10)
C106 H106 0.9500
C107 C108 1.407(8)
C107 H107 0.9500
C108 H108 0.9500
C109 C110 1.395(8)
C109 H109 0.9500
C110 C117 1.402(8)
C110 C111 1.486(8)
C111 C116 1.383(9)
C111 C112 1.399(9)
C112 C113 1.391(10)
C112 H112 0.9500
C113 C114 1.361(12)
C113 H113 0.9500
C114 C115 1.365(12)
C114 H114 0.9500
C115 C116 1.391(9)
C115 H115 0.9500
C116 H116 0.9500
C117 H117 0.9500
C118 C119 1.509(7)
C119 H11A 0.9800
C119 H11B 0.9800
C119 H11C 0.9800
C400 O401 1.428(9)
C400 H40A 0.9800
C400 H40B 0.9800
C400 H40C 0.9800
O401 C402 1.388(8)
C402 C403 1.614(11)
C402 H40D 0.9900
C402 H40E 0.9900
C403 O404 1.385(8)
C403 H40F 0.9900
C403 H40G 0.9900
O404 C405 1.434(6)
C405 H40H 0.9800
C405 H40I 0.9800
C405 H40J 0.9800
C600 O601 1.4410
C600 H60A 0.9800
C600 H60B 0.9800
C600 H60C 0.9800
O601 C602 1.6429
C602 C603 1.6356
C602 H60D 0.9900
C602 H60E 0.9900
C603 O604 1.7629
C603 H60F 0.9900
C603 H60G 0.9900
O604 C605 1.3835
C605 H60H 0.9800
C605 H60I 0.9800
C605 H60J 0.9800
C500 O501 1.2510
C500 H50A 0.9800
C500 H50B 0.9800
C500 H50C 0.9800
O501 C502 1.5503
C502 C503 1.8652
C502 H50D 0.9900
C502 H50E 0.9900
C503 O504 1.4789
C503 H50F 0.9900
C503 H50G 0.9900
O504 C505 1.3430
C505 H50H 0.9800
C505 H50I 0.9800
C505 H50J 0.9800
C700 O701 1.4832
C700 H70A 0.9800
C700 H70B 0.9800
C700 H70C 0.9800
O701 C702 1.0668
C702 C703 1.8989
C702 H70D 0.9900
C702 H70E 0.9900
C703 O704 1.4060
C703 H70F 0.9900
C703 H70G 0.9900
O704 C705 1.4414
C705 H70H 0.9800
C705 H70I 0.9800
C705 H70J 0.9800
C800 O801 1.4523
C800 H80A 0.9800
C800 H80B 0.9800
C800 H80C 0.9800
O801 C802 0.9797
C802 C803 1.9155
C802 H80D 0.9900
C802 H80E 0.9900
C803 O804 1.0991
C803 H80F 0.9900
C803 H80G 0.9900
O804 C805 1.3906
C805 H80H 0.9800
C805 H80I 0.9800
C805 H80J 0.9800

loop_
_geom_hbond_atom_site_label_D
_geom_hbond_atom_site_label_H
_geom_hbond_atom_site_label_A
_geom_hbond_distance_DH
_geom_hbond_distance_HA
_geom_hbond_distance_DA
_geom_hbond_angle_DHA
N1 H3N O401 1.02(3) 2.12(3) 3.113(7) 163(5)
